data_1564331
loop_
_publ_author_name
'Ravi, Arthi'
'Shijad, Amina'
'Sureshan, Kana M.'

_publ_section_title
;
 Single-crystal-to-single-crystal synthesis of a pseudostarch via
 topochemical azide-alkyne cycloaddition polymerization
;
_journal_name_full 'Chemical Science'
_journal_paper_doi 10.1039/D1SC03727G
_journal_year 2021
_chemical_formula_moiety 'C9 H13 N3 O5'
_chemical_formula_sum 'C9 H13 N3 O5'
_chemical_formula_weight 243.22
_space_group_crystal_system monoclinic
_space_group_IT_number 14
_space_group_name_Hall '-P 2yn'
_space_group_name_H-M_alt 'P 1 21/n 1'
_atom_sites_solution_hydrogens geom
_audit_creation_method SHELXL-2014/7
_audit_update_record
;
2020-10-16 deposited with the CCDC.	2021-08-06 downloaded from the CCDC.
;
_cell_angle_alpha 90
_cell_angle_beta 105.116(5)
_cell_angle_gamma 90
_cell_formula_units_Z 4
_cell_length_a 6.6496(5)
_cell_length_b 18.782(2)
_cell_length_c 9.0830(8)
_cell_measurement_reflns_used 2816
_cell_measurement_temperature 296(2)
_cell_measurement_theta_max 27.93
_cell_measurement_theta_min 2.32
_cell_volume 1095.15(17)
_computing_cell_refinement 'APEX2/SAINT (Bruker, 2004)'
_computing_data_collection 'APEX2 (Bruker, 2004)'
_computing_data_reduction 'SAINT/XPREP (Bruker, 2004)'
_computing_molecular_graphics 'ORTEP3 (Farrugia, 1997) and Mercury (Bruno et al., 2002)'
_computing_publication_material 'SHELXL-2014 (Sheldrick, 2014)'
_computing_structure_refinement 'SHELXL-2014/7 (Sheldrick, 2014)'
_computing_structure_solution 'SHELXL-2014 (Sheldrick, 2014)'
_diffrn_ambient_temperature 296(2)
_diffrn_detector_area_resol_mean 0
_diffrn_measured_fraction_theta_full 0.999
_diffrn_measured_fraction_theta_max 0.999
_diffrn_measurement_device_type 'Bruker KAPPA APEX-II CCD'
_diffrn_measurement_method '\f and \w scans'
_diffrn_radiation_type MoK\a
_diffrn_radiation_wavelength 0.71073
_diffrn_reflns_av_R_equivalents 0.0220
_diffrn_reflns_av_unetI/netI 0.0207
_diffrn_reflns_Laue_measured_fraction_full 0.999
_diffrn_reflns_Laue_measured_fraction_max 0.999
_diffrn_reflns_limit_h_max 7
_diffrn_reflns_limit_h_min -7
_diffrn_reflns_limit_k_max 22
_diffrn_reflns_limit_k_min -10
_diffrn_reflns_limit_l_max 10
_diffrn_reflns_limit_l_min -10
_diffrn_reflns_number 8110
_diffrn_reflns_point_group_measured_fraction_full 0.999
_diffrn_reflns_point_group_measured_fraction_max 0.999
_diffrn_reflns_theta_full 24.993
_diffrn_reflns_theta_max 24.993
_diffrn_reflns_theta_min 2.169
_diffrn_source 'sealed tube'
_exptl_absorpt_coefficient_mu 0.122
_exptl_absorpt_correction_T_max 0.9976
_exptl_absorpt_correction_T_min 0.9702
_exptl_absorpt_correction_type multi-scan
_exptl_absorpt_process_details SADABS
_exptl_crystal_colour colourless
_exptl_crystal_density_diffrn 1.475
_exptl_crystal_density_meas 1.475
_exptl_crystal_density_method none
_exptl_crystal_description long-plate
_exptl_crystal_F_000 512
_exptl_crystal_size_max 0.250
_exptl_crystal_size_mid 0.150
_exptl_crystal_size_min 0.020
_refine_diff_density_max 0.227
_refine_diff_density_min -0.166
_refine_diff_density_rms 0.034
_refine_ls_extinction_method none
_refine_ls_goodness_of_fit_ref 1.052
_refine_ls_hydrogen_treatment constr
_refine_ls_matrix_type full
_refine_ls_number_parameters 158
_refine_ls_number_reflns 1920
_refine_ls_number_restraints 1
_refine_ls_restrained_S_all 1.054
_refine_ls_R_factor_all 0.0483
_refine_ls_R_factor_gt 0.0338
_refine_ls_shift/su_max 0.000
_refine_ls_shift/su_mean 0.000
_refine_ls_structure_factor_coef Fsqd
_refine_ls_weighting_details 'w=1/[\s^2^(Fo^2^)+(0.0410P)^2^+0.3202P] where P=(Fo^2^+2Fc^2^)/3'
_refine_ls_weighting_scheme calc
_refine_ls_wR_factor_gt 0.0812
_refine_ls_wR_factor_ref 0.0908
_reflns_Friedel_coverage 0.000
_reflns_number_gt 1523
_reflns_number_total 1920
_reflns_threshold_expression 'I > 2\s(I)'
_cod_data_source_file d1sc03727g2.cif
_cod_data_source_block monomer1
_cod_original_cell_volume 1095.14(17)
_cod_original_sg_symbol_H-M 'P 21/n'
_cod_database_code 1564331
_shelx_shelxl_version_number 2014/7
_shelx_space_group_comment
;
The symmetry employed for this shelxl refinement is uniquely defined
by the following loop, which should always be used as a source of
symmetry information in preference to the above space-group names.
They are only intended as comments.
;
_shelx_estimated_absorpt_t_min 0.970
_shelx_estimated_absorpt_t_max 0.998

loop_
_space_group_symop_operation_xyz
'x, y, z'
'-x+1/2, y+1/2, -z+1/2'
'-x, -y, -z'
'x-1/2, -y-1/2, z-1/2'

loop_
_atom_site_label
_atom_site_type_symbol
_atom_site_fract_x
_atom_site_fract_y
_atom_site_fract_z
_atom_site_U_iso_or_equiv
_atom_site_adp_type
_atom_site_occupancy
_atom_site_site_symmetry_order
_atom_site_calc_flag
_atom_site_refinement_flags_posn
_atom_site_refinement_flags_adp
_atom_site_refinement_flags_occupancy
_atom_site_disorder_assembly
_atom_site_disorder_group
C1 C 0.2973(2) 0.71040(9) 0.48241(17) 0.0293(4) Uani 1 1 d . . . . .
H1 H 0.2191 0.7202 0.3771 0.035 Uiso 1 1 calc R U . . .
C2 C 0.4777(2) 0.66122(9) 0.47747(17) 0.0288(4) Uani 1 1 d . . . . .
H2 H 0.4234 0.6158 0.4305 0.035 Uiso 1 1 calc R U . . .
C3 C 0.6132(2) 0.69568(9) 0.38631(17) 0.0285(4) Uani 1 1 d . . . . .
H3 H 0.5223 0.7076 0.2859 0.034 Uiso 1 1 calc R U . . .
C4 C 0.7044(2) 0.76485(9) 0.46061(17) 0.0271(4) Uani 1 1 d . . . . .
H4 H 0.7974 0.7544 0.5611 0.033 Uiso 1 1 calc R U . . .
C5 C 0.5330(2) 0.81518(9) 0.48036(17) 0.0289(4) Uani 1 1 d . . . . .
H5 H 0.4577 0.8341 0.3806 0.035 Uiso 1 1 calc R U . . .
C6 C 0.3791(2) 0.78067(9) 0.55627(17) 0.0284(4) Uani 1 1 d . . . . .
H6 H 0.4499 0.7719 0.6636 0.034 Uiso 1 1 calc R U . . .
C7 C 0.5898(3) 0.57950(10) 0.6891(2) 0.0414(4) Uani 1 1 d . . . . .
H7A H 0.4565 0.5583 0.6393 0.050 Uiso 1 1 calc R U . . .
H7B H 0.5995 0.5823 0.7974 0.050 Uiso 1 1 calc R U . . .
C8 C 0.7559(3) 0.53411(10) 0.6658(2) 0.0461(5) Uani 1 1 d . . . . .
C9 C 0.8925(4) 0.49763(13) 0.6533(3) 0.0711(7) Uani 1 1 d . . . . .
H9 H 1.0014 0.4685 0.6433 0.085 Uiso 1 1 calc R U . . .
N1 N 0.6295(2) 0.87492(9) 0.58136(18) 0.0439(4) Uani 1 1 d . U . . .
N2 N 0.6913(2) 0.92497(10) 0.52008(19) 0.0494(4) Uani 1 1 d . U . . .
N3 N 0.7539(4) 0.97472(12) 0.4795(3) 0.0877(7) Uani 1 1 d . . . . .
O1 O 0.15910(15) 0.67757(7) 0.55773(13) 0.0383(3) Uani 1 1 d . . . . .
H1A H 0.2086 0.6799 0.6503 0.057 Uiso 1 1 calc R U . . .
O2 O 0.59874(16) 0.64939(6) 0.63112(12) 0.0336(3) Uani 1 1 d . . . . .
O3 O 0.76813(16) 0.64807(6) 0.36220(13) 0.0359(3) Uani 1 1 d . . . . .
H3A H 0.8744 0.6523 0.4318 0.054 Uiso 1 1 calc R U . . .
O4 O 0.82004(16) 0.79973(7) 0.37036(12) 0.0365(3) Uani 1 1 d . . . . .
H4A H 0.9357 0.8102 0.4240 0.055 Uiso 1 1 calc R U . . .
O6 O 0.20926(16) 0.82814(7) 0.54951(13) 0.0362(3) Uani 1 1 d . . . . .
H6A H 0.2260 0.8484 0.6317 0.054 Uiso 1 1 calc R U . . .

loop_
_atom_site_aniso_label
_atom_site_aniso_U_11
_atom_site_aniso_U_22
_atom_site_aniso_U_33
_atom_site_aniso_U_23
_atom_site_aniso_U_13
_atom_site_aniso_U_12
C1 0.0213(7) 0.0425(10) 0.0241(8) 0.0017(7) 0.0058(6) -0.0012(7)
C2 0.0261(7) 0.0346(10) 0.0246(8) -0.0036(7) 0.0048(6) -0.0018(7)
C3 0.0246(7) 0.0376(10) 0.0233(8) -0.0021(7) 0.0060(6) 0.0046(7)
C4 0.0205(7) 0.0395(10) 0.0222(8) 0.0014(7) 0.0069(6) -0.0009(6)
C5 0.0276(8) 0.0345(10) 0.0241(8) -0.0010(7) 0.0060(6) 0.0010(7)
C6 0.0211(7) 0.0410(10) 0.0234(8) -0.0001(7) 0.0064(6) 0.0046(7)
C7 0.0438(10) 0.0395(11) 0.0424(10) 0.0111(9) 0.0136(8) 0.0010(8)
C8 0.0568(12) 0.0360(11) 0.0439(11) 0.0044(9) 0.0102(9) 0.0037(9)
C9 0.0823(16) 0.0559(15) 0.0799(17) 0.0076(13) 0.0297(13) 0.0265(13)
N1 0.0492(8) 0.0414(9) 0.0445(9) -0.0108(7) 0.0185(7) -0.0095(7)
N2 0.0471(9) 0.0444(10) 0.0593(11) -0.0084(8) 0.0187(8) -0.0108(8)
N3 0.1048(17) 0.0642(15) 0.0981(17) -0.0029(13) 0.0339(14) -0.0365(14)
O1 0.0251(6) 0.0559(8) 0.0365(7) 0.0002(6) 0.0126(5) -0.0064(5)
O2 0.0347(6) 0.0346(7) 0.0289(6) 0.0039(5) 0.0038(5) 0.0018(5)
O3 0.0303(6) 0.0454(8) 0.0342(7) -0.0067(6) 0.0124(5) 0.0058(5)
O4 0.0264(6) 0.0531(8) 0.0327(6) 0.0019(6) 0.0128(5) -0.0056(5)
O6 0.0277(5) 0.0473(8) 0.0356(6) -0.0048(6) 0.0115(5) 0.0078(5)

loop_
_atom_type_symbol
_atom_type_description
_atom_type_scat_dispersion_real
_atom_type_scat_dispersion_imag
_atom_type_scat_source
C C 0.0033 0.0016 'International Tables Vol C Tables 4.2.6.8 and 6.1.1.4'
H H 0.0000 0.0000 'International Tables Vol C Tables 4.2.6.8 and 6.1.1.4'
N N 0.0061 0.0033 'International Tables Vol C Tables 4.2.6.8 and 6.1.1.4'
O O 0.0106 0.0060 'International Tables Vol C Tables 4.2.6.8 and 6.1.1.4'

loop_
_geom_angle_atom_site_label_1
_geom_angle_atom_site_label_2
_geom_angle_atom_site_label_3
_geom_angle
_geom_angle_site_symmetry_1
_geom_angle_site_symmetry_3
_geom_angle_publ_flag
O1 C1 C6 111.54(12) . . ?
O1 C1 C2 111.34(14) . . ?
C6 C1 C2 110.27(12) . . ?
O1 C1 H1 107.8 . . ?
C6 C1 H1 107.8 . . ?
C2 C1 H1 107.8 . . ?
O2 C2 C3 109.53(12) . . ?
O2 C2 C1 108.15(12) . . ?
C3 C2 C1 109.95(13) . . ?
O2 C2 H2 109.7 . . ?
C3 C2 H2 109.7 . . ?
C1 C2 H2 109.7 . . ?
O3 C3 C4 112.65(12) . . ?
O3 C3 C2 111.86(13) . . ?
C4 C3 C2 110.36(12) . . ?
O3 C3 H3 107.2 . . ?
C4 C3 H3 107.2 . . ?
C2 C3 H3 107.2 . . ?
O4 C4 C3 110.61(12) . . ?
O4 C4 C5 108.36(13) . . ?
C3 C4 C5 111.02(12) . . ?
O4 C4 H4 108.9 . . ?
C3 C4 H4 108.9 . . ?
C5 C4 H4 108.9 . . ?
N1 C5 C6 106.00(12) . . ?
N1 C5 C4 108.94(12) . . ?
C6 C5 C4 113.62(14) . . ?
N1 C5 H5 109.4 . . ?
C6 C5 H5 109.4 . . ?
C4 C5 H5 109.4 . . ?
O6 C6 C1 109.64(12) . . ?
O6 C6 C5 109.44(13) . . ?
C1 C6 C5 112.14(12) . . ?
O6 C6 H6 108.5 . . ?
C1 C6 H6 108.5 . . ?
C5 C6 H6 108.5 . . ?
O2 C7 C8 112.39(14) . . ?
O2 C7 H7A 109.1 . . ?
C8 C7 H7A 109.1 . . ?
O2 C7 H7B 109.1 . . ?
C8 C7 H7B 109.1 . . ?
H7A C7 H7B 107.9 . . ?
C9 C8 C7 177.3(2) . . ?
C8 C9 H9 180.0 . . ?
N2 N1 C5 116.37(15) . . ?
N3 N2 N1 172.1(2) . . ?
C1 O1 H1A 109.5 . . ?
C7 O2 C2 115.88(13) . . ?
C3 O3 H3A 109.5 . . ?
C4 O4 H4A 109.5 . . ?
C6 O6 H6A 109.5 . . ?

loop_
_geom_bond_atom_site_label_1
_geom_bond_atom_site_label_2
_geom_bond_distance
_geom_bond_site_symmetry_2
_geom_bond_publ_flag
C1 O1 1.4214(18) . ?
C1 C6 1.516(2) . ?
C1 C2 1.524(2) . ?
C1 H1 0.9800 . ?
C2 O2 1.4350(18) . ?
C2 C3 1.518(2) . ?
C2 H2 0.9800 . ?
C3 O3 1.4237(18) . ?
C3 C4 1.516(2) . ?
C3 H3 0.9800 . ?
C4 O4 1.4219(18) . ?
C4 C5 1.527(2) . ?
C4 H4 0.9800 . ?
C5 N1 1.485(2) . ?
C5 C6 1.520(2) . ?
C5 H5 0.9800 . ?
C6 O6 1.4276(18) . ?
C6 H6 0.9800 . ?
C7 O2 1.421(2) . ?
C7 C8 1.454(3) . ?
C7 H7A 0.9700 . ?
C7 H7B 0.9700 . ?
C8 C9 1.167(3) . ?
C9 H9 0.9300 . ?
N1 N2 1.217(2) . ?
N2 N3 1.123(2) . ?
O1 H1A 0.8200 . ?
O3 H3A 0.8200 . ?
O4 H4A 0.8200 . ?
O6 H6A 0.8200 . ?

loop_
_geom_hbond_atom_site_label_D
_geom_hbond_atom_site_label_H
_geom_hbond_atom_site_label_A
_geom_hbond_distance_DH
_geom_hbond_distance_HA
_geom_hbond_distance_DA
_geom_hbond_angle_DHA
_geom_hbond_site_symmetry_A
C6 H6 O4 0.98 2.63 3.3403(19) 129.3 4_576
O1 H1A O4 0.82 1.98 2.7938(16) 171.7 4_576
O3 H3A O1 0.82 2.00 2.7950(15) 164.3 1_655
O4 H4A O6 0.82 1.91 2.7267(15) 176.2 1_655
O6 H6A O3 0.82 2.04 2.7999(16) 154.1 4_576

loop_
_geom_torsion_atom_site_label_1
_geom_torsion_atom_site_label_2
_geom_torsion_atom_site_label_3
_geom_torsion_atom_site_label_4
_geom_torsion
_geom_torsion_site_symmetry_1
_geom_torsion_site_symmetry_2
_geom_torsion_site_symmetry_3
_geom_torsion_site_symmetry_4
_geom_torsion_publ_flag
O1 C1 C2 O2 -64.61(16) . . . . ?
C6 C1 C2 O2 59.75(16) . . . . ?
O1 C1 C2 C3 175.84(12) . . . . ?
C6 C1 C2 C3 -59.80(16) . . . . ?
O2 C2 C3 O3 68.75(16) . . . . ?
C1 C2 C3 O3 -172.55(11) . . . . ?
O2 C2 C3 C4 -57.52(16) . . . . ?
C1 C2 C3 C4 61.19(16) . . . . ?
O3 C3 C4 O4 58.06(16) . . . . ?
C2 C3 C4 O4 -176.11(12) . . . . ?
O3 C3 C4 C5 178.40(12) . . . . ?
C2 C3 C4 C5 -55.78(16) . . . . ?
O4 C4 C5 N1 -70.07(15) . . . . ?
C3 C4 C5 N1 168.27(13) . . . . ?
O4 C4 C5 C6 172.02(11) . . . . ?
C3 C4 C5 C6 50.36(16) . . . . ?
O1 C1 C6 O6 -60.21(16) . . . . ?
C2 C1 C6 O6 175.55(12) . . . . ?
O1 C1 C6 C5 178.02(12) . . . . ?
C2 C1 C6 C5 53.77(16) . . . . ?
N1 C5 C6 O6 68.84(15) . . . . ?
C4 C5 C6 O6 -171.56(12) . . . . ?
N1 C5 C6 C1 -169.27(13) . . . . ?
C4 C5 C6 C1 -49.67(17) . . . . ?
C6 C5 N1 N2 -152.20(15) . . . . ?
C4 C5 N1 N2 85.18(19) . . . . ?
C8 C7 O2 C2 92.59(17) . . . . ?
C3 C2 O2 C7 -129.38(14) . . . . ?
C1 C2 O2 C7 110.81(15) . . . . ?
